data_7227932
loop_
_publ_author_name
'Tan, Xiao-Feng'
'Zhou, Jian'
'Zou, Hua-Hong'
'Fu, Lianshe'
'Tang, Qiuling'
'Wang, Peng'

_publ_section_title
;
 A series of lanthanide glutarates: lanthanide contraction effect on
 crystal frameworks of lanthanide glutarates
;
_journal_issue 29
_journal_name_full 'RSC Adv.'
_journal_page_first 17934
_journal_paper_doi 10.1039/C7RA01552F
_journal_volume 7
_journal_year 2017
_chemical_formula_moiety 'C17 H13 Cl N2 O4 Y'
_chemical_formula_sum 'C17 H13 Cl N2 O4 Y'
_chemical_formula_weight 433.65
_chemical_name_systematic
; 
 ? 
;
_space_group_IT_number 14
_symmetry_cell_setting monoclinic
_symmetry_space_group_name_Hall '-P 2yn'
_symmetry_space_group_name_H-M 'P 1 21/n 1'
_atom_sites_solution_hydrogens geom
_atom_sites_solution_primary direct
_atom_sites_solution_secondary difmap
_audit_creation_method SHELXL-97
_audit_update_record
;
2017-01-21 deposited with the CCDC.
2017-03-15 downloaded from the CCDC.
;
_cell_angle_alpha 90.00
_cell_angle_beta 94.013(2)
_cell_angle_gamma 90.00
_cell_formula_units_Z 4
_cell_length_a 8.1640(4)
_cell_length_b 12.4878(6)
_cell_length_c 16.1848(8)
_cell_measurement_reflns_used 2927
_cell_measurement_temperature 293(2)
_cell_measurement_theta_max 25.10
_cell_measurement_theta_min 2.72
_cell_volume 1646.00(14)
_computing_structure_refinement 'SHELXL-97 (Sheldrick, 1997)'
_computing_structure_solution 'SHELXS-97 (Sheldrick, 1990)'
_diffrn_ambient_temperature 293(2)
_diffrn_detector_area_resol_mean 7.31
_diffrn_measured_fraction_theta_full 0.997
_diffrn_measured_fraction_theta_max 0.997
_diffrn_measurement_device_type 'Rigaku Mercury'
_diffrn_measurement_method \w
_diffrn_radiation_monochromator graphite
_diffrn_radiation_source 'fine-focus sealed tube'
_diffrn_radiation_type MoK\a
_diffrn_radiation_wavelength 0.71073
_diffrn_reflns_av_R_equivalents 0.0292
_diffrn_reflns_av_sigmaI/netI 0.0062
_diffrn_reflns_limit_h_max 9
_diffrn_reflns_limit_h_min -9
_diffrn_reflns_limit_k_max 14
_diffrn_reflns_limit_k_min -14
_diffrn_reflns_limit_l_max 19
_diffrn_reflns_limit_l_min -19
_diffrn_reflns_number 134409
_diffrn_reflns_theta_full 25.10
_diffrn_reflns_theta_max 25.10
_diffrn_reflns_theta_min 2.72
_exptl_absorpt_coefficient_mu 3.730
_exptl_absorpt_correction_T_max 0.7546
_exptl_absorpt_correction_T_min 0.6844
_exptl_absorpt_correction_type multi-scan
_exptl_absorpt_process_details 'Jacobson, R. (1998) Private communication'
_exptl_crystal_colour colorless
_exptl_crystal_density_diffrn 1.750
_exptl_crystal_density_method 'not measured'
_exptl_crystal_description block
_exptl_crystal_F_000 868
_exptl_crystal_size_max 0.11
_exptl_crystal_size_mid 0.10
_exptl_crystal_size_min 0.08
_refine_diff_density_max 1.206
_refine_diff_density_min -0.898
_refine_diff_density_rms 0.125
_refine_ls_extinction_coef 0.027(2)
_refine_ls_extinction_expression Fc^*^=kFc[1+0.001xFc^2^\l^3^/sin(2\q)]^-1/4^
_refine_ls_extinction_method SHELXL
_refine_ls_goodness_of_fit_ref 1.127
_refine_ls_hydrogen_treatment constr
_refine_ls_matrix_type full
_refine_ls_number_parameters 227
_refine_ls_number_reflns 2927
_refine_ls_number_restraints 0
_refine_ls_restrained_S_all 1.127
_refine_ls_R_factor_all 0.0411
_refine_ls_R_factor_gt 0.0404
_refine_ls_shift/su_max 0.001
_refine_ls_shift/su_mean 0.000
_refine_ls_structure_factor_coef Fsqd
_refine_ls_weighting_details 'calc w=1/[\s^2^(Fo^2^)+(0.0784P)^2^+4.6763P] where P=(Fo^2^+2Fc^2^)/3'
_refine_ls_weighting_scheme calc
_refine_ls_wR_factor_gt 0.1307
_refine_ls_wR_factor_ref 0.1314
_reflns_number_gt 2854
_reflns_number_total 2927
_reflns_threshold_expression >2sigma(I)
_cod_data_source_file c7ra01552f2.cif
_cod_data_source_block 1
_cod_original_sg_symbol_H-M P21/n
_cod_database_code 7227932

loop_
_symmetry_equiv_pos_as_xyz
'x, y, z'
'-x+1/2, y+1/2, -z+1/2'
'-x, -y, -z'
'x-1/2, -y-1/2, z-1/2'

loop_
_atom_site_label
_atom_site_type_symbol
_atom_site_fract_x
_atom_site_fract_y
_atom_site_fract_z
_atom_site_U_iso_or_equiv
_atom_site_adp_type
_atom_site_occupancy
_atom_site_symmetry_multiplicity
_atom_site_calc_flag
_atom_site_refinement_flags
Y1 Y 0.51477(4) 0.37240(3) 0.43559(2) 0.0146(2) Uani 1 1 d .
Cl1 Cl 0.3807(2) 0.36234(11) 0.28332(9) 0.0498(4) Uani 1 1 d .
O4 O -0.2656(4) 0.4856(3) 0.4129(2) 0.0462(9) Uani 1 1 d .
O1 O 0.4009(4) 0.5410(3) 0.4308(2) 0.0428(8) Uani 1 1 d .
O3 O -0.2966(5) 0.6360(3) 0.4852(3) 0.0489(10) Uani 1 1 d .
O2 O 0.3220(5) 0.7038(3) 0.4512(2) 0.0470(9) Uani 1 1 d .
N1 N 0.4232(5) 0.1772(3) 0.4273(3) 0.0380(9) Uani 1 1 d .
N2 N 0.7141(5) 0.2467(3) 0.3721(3) 0.0400(10) Uani 1 1 d .
C1 C 0.2804(7) 0.1423(4) 0.4516(4) 0.0437(12) Uani 1 1 d .
H1A H 0.2110 0.1915 0.4745 0.052 Uiso 1 1 calc R
C2 C 0.2296(7) 0.0374(5) 0.4447(4) 0.0501(13) Uani 1 1 d .
H2A H 0.1282 0.0174 0.4626 0.060 Uiso 1 1 calc R
C3 C 0.3281(7) -0.0375(4) 0.4115(4) 0.0481(13) Uani 1 1 d .
H3A H 0.2950 -0.1086 0.4065 0.058 Uiso 1 1 calc R
C4 C 0.4796(7) -0.0046(4) 0.3854(3) 0.0417(11) Uani 1 1 d .
C5 C 0.5928(8) -0.0787(4) 0.3520(4) 0.0517(14) Uani 1 1 d .
H5A H 0.5661 -0.1510 0.3484 0.062 Uiso 1 1 calc R
C6 C 0.7379(7) -0.0443(4) 0.3259(4) 0.0498(13) Uani 1 1 d .
H6A H 0.8099 -0.0934 0.3048 0.060 Uiso 1 1 calc R
C7 C 0.7811(7) 0.0659(4) 0.3302(3) 0.0429(12) Uani 1 1 d .
C8 C 0.9270(7) 0.1042(5) 0.3005(4) 0.0496(13) Uani 1 1 d .
H8A H 0.9981 0.0576 0.2761 0.060 Uiso 1 1 calc R
C9 C 0.9640(7) 0.2101(5) 0.3076(4) 0.0522(14) Uani 1 1 d .
H9A H 1.0611 0.2365 0.2886 0.063 Uiso 1 1 calc R
C10 C 0.8543(7) 0.2789(5) 0.3438(4) 0.0463(13) Uani 1 1 d .
H10A H 0.8812 0.3511 0.3484 0.056 Uiso 1 1 calc R
C11 C 0.5222(6) 0.1042(4) 0.3936(3) 0.0364(11) Uani 1 1 d .
C12 C 0.6752(7) 0.1401(4) 0.3646(3) 0.0366(11) Uani 1 1 d .
C13 C 0.3143(6) 0.6210(3) 0.4080(3) 0.0322(11) Uani 1 1 d .
C14 C 0.1961(7) 0.6117(4) 0.3334(3) 0.0395(11) Uani 1 1 d .
H14A H 0.2461 0.5712 0.2907 0.047 Uiso 1 1 calc R
H14B H 0.1699 0.6826 0.3117 0.047 Uiso 1 1 calc R
C15 C 0.0375(6) 0.5555(4) 0.3562(3) 0.0407(11) Uani 1 1 d .
H15A H -0.0271 0.5363 0.3058 0.049 Uiso 1 1 calc R
H15B H 0.0659 0.4899 0.3860 0.049 Uiso 1 1 calc R
C16 C -0.0656(8) 0.6255(4) 0.4093(5) 0.0584(18) Uani 1 1 d .
H16A H -0.0336 0.6949 0.4237 0.070 Uiso 1 1 calc R
C17 C -0.2215(6) 0.5780(4) 0.4378(3) 0.0400(11) Uani 1 1 d .

loop_
_atom_site_aniso_label
_atom_site_aniso_U_11
_atom_site_aniso_U_22
_atom_site_aniso_U_33
_atom_site_aniso_U_23
_atom_site_aniso_U_13
_atom_site_aniso_U_12
Y1 0.0129(3) 0.0098(3) 0.0214(3) -0.00249(11) 0.00352(15) -0.00068(11)
Cl1 0.0635(9) 0.0416(8) 0.0435(8) -0.0032(5) -0.0030(6) -0.0050(6)
O4 0.041(2) 0.0358(19) 0.063(2) -0.0093(17) 0.0149(17) -0.0080(16)
O1 0.043(2) 0.0346(19) 0.049(2) -0.0028(16) -0.0019(16) 0.0047(16)
O3 0.045(2) 0.037(2) 0.068(3) -0.0141(17) 0.023(2) -0.0060(15)
O2 0.051(2) 0.034(2) 0.055(2) 0.0000(17) -0.0038(17) 0.0058(16)
N1 0.039(2) 0.032(2) 0.043(2) -0.0001(18) 0.0051(18) -0.0010(18)
N2 0.040(2) 0.032(2) 0.048(2) -0.0017(18) 0.0074(18) 0.0017(18)
C1 0.040(3) 0.038(3) 0.054(3) -0.001(2) 0.006(2) -0.003(2)
C2 0.048(3) 0.046(3) 0.057(3) 0.000(3) 0.006(3) -0.010(3)
C3 0.057(3) 0.033(3) 0.053(3) 0.001(2) -0.004(3) -0.009(2)
C4 0.053(3) 0.035(3) 0.036(3) 0.000(2) 0.002(2) -0.002(2)
C5 0.073(4) 0.032(3) 0.050(3) -0.005(2) 0.004(3) 0.002(3)
C6 0.061(4) 0.039(3) 0.051(3) -0.005(2) 0.010(3) 0.009(3)
C7 0.049(3) 0.040(3) 0.039(3) -0.004(2) 0.001(2) 0.007(2)
C8 0.049(3) 0.048(3) 0.053(3) -0.006(3) 0.011(3) 0.012(3)
C9 0.044(3) 0.051(3) 0.064(4) -0.004(3) 0.016(3) 0.001(3)
C10 0.042(3) 0.040(3) 0.059(3) -0.003(2) 0.013(2) -0.004(2)
C11 0.042(3) 0.031(2) 0.035(2) -0.002(2) -0.003(2) 0.003(2)
C12 0.040(3) 0.032(2) 0.037(3) 0.0000(19) 0.000(2) 0.0021(19)
C13 0.031(3) 0.025(2) 0.041(3) 0.0034(18) 0.007(2) 0.0019(17)
C14 0.036(3) 0.044(3) 0.039(3) 0.005(2) 0.006(2) 0.004(2)
C15 0.035(3) 0.043(3) 0.044(3) -0.005(2) 0.003(2) -0.003(2)
C16 0.050(4) 0.044(4) 0.084(5) -0.018(3) 0.029(3) -0.015(2)
C17 0.037(3) 0.032(3) 0.051(3) -0.005(2) 0.008(2) -0.002(2)

loop_
_atom_type_symbol
_atom_type_description
_atom_type_scat_dispersion_real
_atom_type_scat_dispersion_imag
_atom_type_scat_source
C C 0.0033 0.0016 'International Tables Vol C Tables 4.2.6.8 and 6.1.1.4'
H H 0.0000 0.0000 'International Tables Vol C Tables 4.2.6.8 and 6.1.1.4'
N N 0.0061 0.0033 'International Tables Vol C Tables 4.2.6.8 and 6.1.1.4'
O O 0.0106 0.0060 'International Tables Vol C Tables 4.2.6.8 and 6.1.1.4'
Y Y -2.7962 3.5667 'International Tables Vol C Tables 4.2.6.8 and 6.1.1.4'
Cl Cl 0.1484 0.1585 'International Tables Vol C Tables 4.2.6.8 and 6.1.1.4'

loop_
_geom_angle_atom_site_label_1
_geom_angle_atom_site_label_2
_geom_angle_atom_site_label_3
_geom_angle
_geom_angle_site_symmetry_1
_geom_angle_site_symmetry_3
O3 Y1 O1 74.34(13) 3_566 .
O3 Y1 O4 139.43(13) 3_566 1_655
O1 Y1 O4 75.71(13) . 1_655
O3 Y1 O2 88.05(16) 3_566 3_666
O1 Y1 O2 126.40(13) . 3_666
O4 Y1 O2 88.20(14) 1_655 3_666
O3 Y1 O1 73.00(14) 3_566 3_666
O1 Y1 O1 73.51(14) . 3_666
O4 Y1 O1 72.68(13) 1_655 3_666
O2 Y1 O1 52.89(13) 3_666 3_666
O3 Y1 N2 138.89(13) 3_566 .
O1 Y1 N2 145.48(14) . .
O4 Y1 N2 77.82(14) 1_655 .
O2 Y1 N2 73.98(14) 3_666 .
O1 Y1 N2 118.62(13) 3_666 .
O3 Y1 N1 75.30(13) 3_566 .
O1 Y1 N1 139.15(14) . .
O4 Y1 N1 142.84(13) 1_655 .
O2 Y1 N1 78.76(13) 3_666 .
O1 Y1 N1 121.78(13) 3_666 .
N2 Y1 N1 65.19(13) . .
O3 Y1 Cl1 103.64(13) 3_566 .
O1 Y1 Cl1 82.61(10) . .
O4 Y1 Cl1 98.95(11) 1_655 .
O2 Y1 Cl1 150.93(10) 3_666 .
O1 Y1 Cl1 155.95(9) 3_666 .
N2 Y1 Cl1 80.03(11) . .
N1 Y1 Cl1 78.69(10) . .
O3 Y1 C13 81.47(17) 3_566 3_666
O1 Y1 C13 100.23(13) . 3_666
O4 Y1 C13 77.59(14) 1_655 3_666
O2 Y1 C13 26.27(12) 3_666 3_666
O1 Y1 C13 26.76(12) 3_666 3_666
N2 Y1 C13 95.26(14) . 3_666
N1 Y1 C13 101.59(13) . 3_666
Cl1 Y1 C13 174.72(11) . 3_666
O3 Y1 Y1 69.43(9) 3_566 3_666
O1 Y1 Y1 38.29(9) . 3_666
O4 Y1 Y1 70.07(9) 1_655 3_666
O2 Y1 Y1 88.11(9) 3_666 3_666
O1 Y1 Y1 35.22(8) 3_666 3_666
N2 Y1 Y1 143.63(10) . 3_666
N1 Y1 Y1 142.69(10) . 3_666
Cl1 Y1 Y1 120.85(3) . 3_666
C13 Y1 Y1 61.96(9) 3_666 3_666
C17 O4 Y1 135.0(3) . 1_455
C13 O1 Y1 161.7(3) . .
C13 O1 Y1 91.5(3) . 3_666
Y1 O1 Y1 106.49(14) . 3_666
C17 O3 Y1 139.5(3) . 3_566
C13 O2 Y1 95.9(3) . 3_666
C1 N1 C11 117.2(4) . .
C1 N1 Y1 123.9(3) . .
C11 N1 Y1 118.8(3) . .
C10 N2 C12 117.7(5) . .
C10 N2 Y1 123.2(3) . .
C12 N2 Y1 119.1(3) . .
N1 C1 C2 123.6(5) . .
N1 C1 H1A 118.2 . .
C2 C1 H1A 118.2 . .
C3 C2 C1 120.0(5) . .
C3 C2 H2A 120.0 . .
C1 C2 H2A 120.0 . .
C2 C3 C4 118.4(5) . .
C2 C3 H3A 120.8 . .
C4 C3 H3A 120.8 . .
C3 C4 C11 118.3(5) . .
C3 C4 C5 122.0(5) . .
C11 C4 C5 119.7(5) . .
C6 C5 C4 120.8(5) . .
C6 C5 H5A 119.6 . .
C4 C5 H5A 119.6 . .
C5 C6 C7 120.7(5) . .
C5 C6 H6A 119.6 . .
C7 C6 H6A 119.6 . .
C8 C7 C12 118.1(5) . .
C8 C7 C6 121.9(5) . .
C12 C7 C6 120.0(5) . .
C9 C8 C7 119.6(5) . .
C9 C8 H8A 120.2 . .
C7 C8 H8A 120.2 . .
C8 C9 C10 119.1(5) . .
C8 C9 H9A 120.4 . .
C10 C9 H9A 120.4 . .
N2 C10 C9 123.5(5) . .
N2 C10 H10A 118.2 . .
C9 C10 H10A 118.2 . .
N1 C11 C4 122.4(5) . .
N1 C11 C12 118.5(4) . .
C4 C11 C12 119.1(5) . .
N2 C12 C7 121.9(5) . .
N2 C12 C11 118.4(5) . .
C7 C12 C11 119.7(5) . .
O2 C13 O1 119.1(5) . .
O2 C13 C14 121.3(4) . .
O1 C13 C14 119.4(4) . .
O2 C13 Y1 57.8(3) . 3_666
O1 C13 Y1 61.7(3) . 3_666
C14 C13 Y1 169.2(4) . 3_666
C13 C14 C15 110.4(4) . .
C13 C14 H14A 109.6 . .
C15 C14 H14A 109.6 . .
C13 C14 H14B 109.6 . .
C15 C14 H14B 109.6 . .
H14A C14 H14B 108.1 . .
C16 C15 C14 112.3(4) . .
C16 C15 H15A 109.1 . .
C14 C15 H15A 109.1 . .
C16 C15 H15B 109.1 . .
C14 C15 H15B 109.1 . .
H15A C15 H15B 107.9 . .
C17 C16 C15 117.3(5) . .
C17 C16 H16A 121.3 . .
C15 C16 H16A 121.3 . .
O3 C17 O4 125.7(5) . .
O3 C17 C16 114.9(5) . .
O4 C17 C16 119.3(5) . .

loop_
_geom_bond_atom_site_label_1
_geom_bond_atom_site_label_2
_geom_bond_distance
_geom_bond_site_symmetry_2
Y1 O3 2.269(4) 3_566
Y1 O1 2.301(4) .
Y1 O4 2.333(3) 1_655
Y1 O2 2.387(4) 3_666
Y1 O1 2.472(4) 3_666
Y1 N2 2.531(4) .
Y1 N1 2.550(4) .
Y1 Cl1 2.6287(15) .
Y1 C13 2.805(6) 3_666
Y1 Y1 3.8252(6) 3_666
O4 C17 1.266(6) .
O4 Y1 2.333(3) 1_455
O1 C13 1.264(6) .
O1 Y1 2.472(4) 3_666
O3 C17 1.247(6) .
O3 Y1 2.269(4) 3_566
O2 C13 1.248(6) .
O2 Y1 2.387(4) 3_666
N1 C1 1.330(7) .
N1 C11 1.359(7) .
N2 C10 1.324(7) .
N2 C12 1.371(6) .
C1 C2 1.377(8) .
C1 H1A 0.9300 .
C2 C3 1.367(8) .
C2 H2A 0.9300 .
C3 C4 1.397(8) .
C3 H3A 0.9300 .
C4 C11 1.406(7) .
C4 C5 1.440(8) .
C5 C6 1.355(9) .
C5 H5A 0.9300 .
C6 C7 1.421(8) .
C6 H6A 0.9300 .
C7 C8 1.399(8) .
C7 C12 1.409(7) .
C8 C9 1.360(8) .
C8 H8A 0.9300 .
C9 C10 1.399(8) .
C9 H9A 0.9300 .
C10 H10A 0.9300 .
C11 C12 1.436(8) .
C13 C14 1.496(8) .
C13 Y1 2.805(6) 3_666
C14 C15 1.540(7) .
C14 H14A 0.9700 .
C14 H14B 0.9700 .
C15 C16 1.521(8) .
C15 H15A 0.9700 .
C15 H15B 0.9700 .
C16 C17 1.505(8) .
C16 H16A 0.9300 .
